data_2311058
loop_
_publ_author_name
'Krishna, P.'
'Verma, A.R.'

_publ_section_title
;
 A novel determination of the structure of an anomalous polytype of
 silicon carbide
;
_journal_name_full 'Acta Crystallographica (1,1948-23,1967)'
_journal_page_first 51
_journal_page_last 57
_journal_volume 17
_journal_year 1964
_chemical_formula_sum 'C Si'
_chemical_name_systematic 'Si C'
_space_group_IT_number 156
_symmetry_space_group_name_Hall 'P 3 -2"'
_symmetry_space_group_name_H-M 'P 3 m 1'
_cell_angle_alpha 90
_cell_angle_beta 90
_cell_angle_gamma 120
_cell_formula_units_Z 36
_cell_length_a 3.078
_cell_length_b 3.078
_cell_length_c 90.65
_cell_volume 743.765
_citation_journal_id_ASTM ACCRA9
_cod_data_source_file Krishna_ACCRA9_1964_663.cif
_cod_data_source_block C1Si1
_cod_original_formula_sum 'C1 Si1'
_cod_database_code 2311058

loop_
_symmetry_equiv_pos_as_xyz
x,y,z
-y,x-y,z
-x+y,-x,z
-y,-x,z
x,x-y,z
-x+y,y,z

loop_
_atom_site_label
_atom_site_type_symbol
_atom_site_fract_x
_atom_site_fract_y
_atom_site_fract_z
_atom_site_occupancy
_atom_site_U_iso_or_equiv
C32 C-4 0.6667 0.3333 0.88194 1 0.0
C9 C-4 0.6667 0.3333 0.24306 1 0.0
Si9 Si+4 0.6667 0.3333 0.22222 1 0.0
C16 C-4 0 0 0.4375 1 0.0
C4 C-4 0 0 0.10417 1 0.0
Si30 Si+4 0.3333 0.6667 0.80556 1 0.0
C28 C-4 0.3333 0.6667 0.77083 1 0.0
C19 C-4 0 0 0.52083 1 0.0
C6 C-4 0.3333 0.6667 0.15972 1 0.0
C36 C-4 0.3333 0.6667 0.99306 1 0.0
C15 C-4 0.6667 0.3333 0.40972 1 0.0
Si14 Si+4 0.3333 0.6667 0.36111 1 0.0
C22 C-4 0.3333 0.6667 0.60417 1 0.0
C11 C-4 0.6667 0.3333 0.29861 1 0.0
C10 C-4 0 0 0.27083 1 0.0
C7 C-4 0 0 0.1875 1 0.0
C33 C-4 0 0 0.90972 1 0.0
Si4 Si+4 0 0 0.08333 1 0.0
Si13 Si+4 0 0 0.33333 1 0.0
Si3 Si+4 0.6667 0.3333 0.05556 1 0.0
C12 C-4 0.3333 0.6667 0.32639 1 0.0
Si23 Si+4 0.6667 0.3333 0.61111 1 0.0
C35 C-4 0.6667 0.3333 0.96528 1 0.0
Si18 Si+4 0.3333 0.6667 0.47222 1 0.0
Si10 Si+4 0 0 0.25 1 0.0
C17 C-4 0.6667 0.3333 0.46528 1 0.0
C25 C-4 0 0 0.6875 1 0.0
C29 C-4 0.6667 0.3333 0.79861 1 0.0
C14 C-4 0.3333 0.6667 0.38194 1 0.0
Si15 Si+4 0.6667 0.3333 0.38889 1 0.0
Si33 Si+4 0 0 0.88889 1 0.0
Si20 Si+4 0.6667 0.3333 0.52778 1 0.0
Si8 Si+4 0.3333 0.6667 0.19444 1 0.0
Si7 Si+4 0 0 0.16667 1 0.0
C34 C-4 0.3333 0.6667 0.9375 1 0.0
Si24 Si+4 0.3333 0.6667 0.63889 1 0.0
Si26 Si+4 0.6667 0.3333 0.69444 1 0.0
Si2 Si+4 0.3333 0.6667 0.02778 1 0.0
Si17 Si+4 0.6667 0.3333 0.44444 1 0.0
Si11 Si+4 0.6667 0.3333 0.27778 1 0.0
Si12 Si+4 0.3333 0.6667 0.30556 1 0.0
C31 C-4 0 0 0.85417 1 0.0
Si31 Si+4 0 0 0.83333 1 0.0
C20 C-4 0.6667 0.3333 0.54861 1 0.0
C23 C-4 0.6667 0.3333 0.63193 1 0.0
C13 C-4 0 0 0.35417 1 0.0
Si22 Si+4 0.3333 0.6667 0.58333 1 0.0
Si6 Si+4 0.3333 0.6667 0.13889 1 0.0
C24 C-4 0.3333 0.6667 0.65972 1 0.0
Si32 Si+4 0.6667 0.3333 0.86111 1 0.0
Si5 Si+4 0.6667 0.3333 0.11111 1 0.0
Si1 Si+4 0 0 0 1 0.0
C26 C-4 0.6667 0.3333 0.71528 1 0.0
Si27 Si+4 0 0 0.72222 1 0.0
Si21 Si+4 0 0 0.55556 1 0.0
C8 C-4 0.3333 0.6667 0.21528 1 0.0
C18 C-4 0.3333 0.6667 0.49306 1 0.0
Si28 Si+4 0.3333 0.6667 0.75 1 0.0
Si16 Si+4 0 0 0.41667 1 0.0
Si19 Si+4 0 0 0.5 1 0.0
Si25 Si+4 0 0 0.66667 1 0.0
Si36 Si+4 0.3333 0.6667 0.97222 1 0.0
Si34 Si+4 0.3333 0.6667 0.91667 1 0.0
C5 C-4 0.6667 0.3333 0.13194 1 0.0
Si29 Si+4 0.6667 0.3333 0.77778 1 0.0
Si35 Si+4 0.6667 0.3333 0.94444 1 0.0
C3 C-4 0.6667 0.3333 0.07639 1 0.0
C2 C-4 0.3333 0.6667 0.04861 1 0.0
C1 C-4 0 0 0.02083 1 0.0
C30 C-4 0.3333 0.6667 0.82639 1 0.0
C21 C-4 0 0 0.57639 1 0.0
C27 C-4 0 0 0.74306 1 0.0
